data_2311461
loop_
_publ_author_name
'Lemmerer, Andreas'
'Motlaung, Xolani'

_publ_section_title
;
 Stoichiometric and polymorphic salts of hexa-methyl-ene-tetra-minium and
 2-chloro-4-nitro-benzoate.
;
_journal_issue 'Pt 11'
_journal_name_full 'Acta crystallographica. Section E, Crystallographic communications'
_journal_page_first 1630
_journal_page_last 1635
_journal_paper_doi 10.1107/S2056989017014359
_journal_volume 73
_journal_year 2017
_chemical_formula_iupac 'H4 N +, C6 H13 N4 +, 2C7 H3 Cl N O4 -'
_chemical_formula_moiety 'H4 N +, C6 H13 N4 +, 2(C7 H3 Cl N O4 -)'
_chemical_formula_sum 'C20 H23 Cl2 N7 O8'
_chemical_formula_weight 560.35
_chemical_name_systematic
;
Ammonium hexamethylenetetraminium bis(2-chloro-4-nitro-benzoate)
;
_space_group_IT_number 15
_space_group_name_Hall '-C 2yc'
_space_group_name_H-M_alt 'C 1 2/c 1'
_symmetry_cell_setting monoclinic
_symmetry_space_group_name_Hall '-C 2yc'
_symmetry_space_group_name_H-M 'C 1 2/c 1'
_atom_sites_solution_hydrogens mixed
_audit_conform_dict_name cif_core.dic
_audit_conform_dict_version 2.4.3
_audit_creation_method 'WinGX routine CIF_UPDATE'
_cell_angle_alpha 90
_cell_angle_beta 121.0070(10)
_cell_angle_gamma 90
_cell_formula_units_Z 8
_cell_length_a 33.6032(8)
_cell_length_b 6.02350(10)
_cell_length_c 28.0229(7)
_cell_measurement_reflns_used 4303
_cell_measurement_temperature 173(2)
_cell_measurement_theta_max 26.54
_cell_measurement_theta_min 2.44
_cell_volume 4861.57(19)
_computing_cell_refinement
;
SAINT-Plus (Bruker, 2016)
;
_computing_data_collection
;
APEX3 (Bruker, 2016)
;
_computing_data_reduction
;
SAINT-Plus and XPREP (Bruker 2016)
;
_computing_molecular_graphics
;
Ortep-III for Windows (Farrugia, 2012) and DIAMOND (Brandenburg &
Berndt,
1999)
;
_computing_publication_material
;
WinGX publication routines (Farrugia, 2012)
;
_computing_structure_refinement
;
<i>SHELXL2017/1</i> (Sheldrick, 2015)
;
_computing_structure_solution
;
SHELXS97 (Sheldrick, 2015)
;
_diffrn_ambient_temperature 173(2)
_diffrn_measured_fraction_theta_full 0.999
_diffrn_measured_fraction_theta_max 0.999
_diffrn_measurement_device_type 'Bruker D8 Venture Photon CCD area detector'
_diffrn_measurement_method '\w scans'
_diffrn_radiation_monochromator graphite
_diffrn_radiation_type MoK\a
_diffrn_radiation_wavelength 0.71073
_diffrn_reflns_av_R_equivalents 0.0469
_diffrn_reflns_limit_h_max 42
_diffrn_reflns_limit_h_min -44
_diffrn_reflns_limit_k_max 7
_diffrn_reflns_limit_k_min -7
_diffrn_reflns_limit_l_max 37
_diffrn_reflns_limit_l_min -34
_diffrn_reflns_number 16830
_diffrn_reflns_theta_full 25.242
_diffrn_reflns_theta_max 27.998
_diffrn_reflns_theta_min 1.414
_diffrn_standards_number 0
_exptl_absorpt_coefficient_mu 0.329
_exptl_absorpt_correction_T_max 0.9855
_exptl_absorpt_correction_T_min 0.9272
_exptl_absorpt_correction_type integration
_exptl_absorpt_process_details
;
(XPREP; Bruker, 2016)
;
_exptl_crystal_colour yellow
_exptl_crystal_density_diffrn 1.531
_exptl_crystal_density_method 'not measured'
_exptl_crystal_description plate
_exptl_crystal_F_000 2320
_exptl_crystal_size_max 0.36
_exptl_crystal_size_mid 0.19
_exptl_crystal_size_min 0.05
_refine_diff_density_max 0.287
_refine_diff_density_min -0.338
_refine_ls_extinction_method none
_refine_ls_goodness_of_fit_ref 0.951
_refine_ls_hydrogen_treatment mixed
_refine_ls_matrix_type full
_refine_ls_number_constraints 0
_refine_ls_number_parameters 354
_refine_ls_number_reflns 5858
_refine_ls_number_restraints 0
_refine_ls_restrained_S_all 0.951
_refine_ls_R_factor_all 0.0604
_refine_ls_R_factor_gt 0.0385
_refine_ls_shift/su_max 0
_refine_ls_shift/su_mean 0
_refine_ls_structure_factor_coef Fsqd
_refine_ls_weighting_details 'w=1/[\s^2^(Fo^2^)+(0.0425P)^2^] where P=(Fo^2^+2Fc^2^)/3'
_refine_ls_weighting_scheme calc
_refine_ls_wR_factor_gt 0.084
_refine_ls_wR_factor_ref 0.0926
_reflns_number_gt 4131
_reflns_number_total 5858
_reflns_threshold_expression 'I > 2\s(I)'
_cod_data_source_file eb2001sup1.cif
_cod_data_source_block I
_cod_original_cell_volume 4861.56(19)
_cod_original_sg_symbol_H-M 'C 2/c'
_cod_database_code 2311461
_shelx_estimated_absorpt_t_min 0.891
_shelx_estimated_absorpt_t_max 0.984

loop_
_symmetry_equiv_pos_as_xyz
'x, y, z'
'-x, y, -z+1/2'
'x+1/2, y+1/2, z'
'-x+1/2, y+1/2, -z+1/2'
'-x, -y, -z'
'x, -y, z-1/2'
'-x+1/2, -y+1/2, -z'
'x+1/2, -y+1/2, z-1/2'

loop_
_atom_site_type_symbol
_atom_site_label
_atom_site_fract_x
_atom_site_fract_y
_atom_site_fract_z
_atom_site_U_iso_or_equiv
_atom_site_adp_type
_atom_site_calc_flag
_atom_site_occupancy
C C1 0.12646(7) 0.8962(3) 0.25907(8) 0.0436(5) Uani d 1
H H1B 0.124511 0.734282 0.263614 0.052 Uiso calc 1
H H1C 0.15024 0.92274 0.248896 0.052 Uiso calc 1
C C2 0.14211(6) 1.2486(3) 0.30330(8) 0.0376(4) Uani d 1
H H2B 0.152064 1.326005 0.338888 0.045 Uiso calc 1
H H2C 0.165633 1.27754 0.292835 0.045 Uiso calc 1
C C3 0.08364(7) 1.2276(3) 0.20814(7) 0.0322(4) Uani d 1
H H3B 0.106877 1.25849 0.197318 0.039 Uiso calc 1
H H3C 0.053299 1.285973 0.178539 0.039 Uiso calc 1
C C4 0.06273(6) 1.2897(3) 0.27554(7) 0.0340(4) Uani d 1
H H4B 0.032214 1.348363 0.246406 0.041 Uiso calc 1
H H4C 0.071612 1.367283 0.310805 0.041 Uiso calc 1
C C5 0.10396(8) 0.9702(4) 0.32528(8) 0.0538(6) Uani d 1
H H5A 0.101801 0.808914 0.330395 0.065 Uiso calc 1
H H5B 0.113292 1.044666 0.361035 0.065 Uiso calc 1
C C6 0.04479(7) 0.9401(3) 0.23067(8) 0.0417(5) Uani d 1
H H6A 0.013988 0.994563 0.201219 0.05 Uiso calc 1
H H6B 0.042317 0.778576 0.235157 0.05 Uiso calc 1
N N1 0.08009(5) 0.9820(2) 0.21368(6) 0.0298(3) Uani d 1
N N2 0.13960(6) 1.0090(3) 0.31095(6) 0.0436(4) Uani d 1
N N3 0.09712(5) 1.3374(2) 0.26001(6) 0.0293(3) Uani d 1
N N4 0.05840(6) 1.0525(3) 0.28254(6) 0.0400(4) Uani d 1
H H1 0.0698(7) 0.909(3) 0.1795(9) 0.055(6) Uiso d 1
C C7 0.06854(5) 0.5904(3) 0.05877(6) 0.0239(3) Uani d 1
C C8 0.08353(5) 0.3865(3) 0.05022(6) 0.0242(3) Uani d 1
C C9 0.07300(5) 0.3194(3) -0.00250(6) 0.0254(4) Uani d 1
H H9 0.082512 0.178213 -0.008152 0.03 Uiso calc 1
C C10 0.04844(5) 0.4631(3) -0.04620(6) 0.0272(4) Uani d 1
C C11 0.03282(6) 0.6669(3) -0.04007(7) 0.0304(4) Uani d 1
H H11 0.015947 0.76348 -0.07092 0.037 Uiso calc 1
C C12 0.04261(5) 0.7252(3) 0.01254(7) 0.0283(4) Uani d 1
H H12 0.031212 0.86257 0.017342 0.034 Uiso calc 1
C C13 0.08027(6) 0.6776(3) 0.11575(7) 0.0263(4) Uani d 1
N N5 0.03893(5) 0.3921(3) -0.10143(6) 0.0344(4) Uani d 1
O O1 0.04796(4) 0.7787(2) 0.11648(5) 0.0392(3) Uani d 1
O O2 0.12006(4) 0.6506(2) 0.15595(5) 0.0360(3) Uani d 1
O O3 0.02132(5) 0.5272(3) -0.13945(5) 0.0491(4) Uani d 1
O O4 0.04925(4) 0.2028(2) -0.10660(5) 0.0442(4) Uani d 1
Cl Cl1 0.11490(2) 0.19844(7) 0.10370(2) 0.03492(12) Uani d 1
C C14 0.22494(5) 0.1024(3) 0.09588(6) 0.0241(3) Uani d 1
C C15 0.18721(5) 0.0359(3) 0.04462(6) 0.0232(3) Uani d 1
C C16 0.17243(6) 0.1593(3) -0.00290(7) 0.0258(4) Uani d 1
H H16 0.146226 0.11506 -0.037342 0.031 Uiso calc 1
C C17 0.19690(6) 0.3500(3) 0.00099(6) 0.0268(4) Uani d 1
C C18 0.23531(6) 0.4187(3) 0.05009(7) 0.0296(4) Uani d 1
H H18 0.252105 0.547679 0.051372 0.035 Uiso calc 1
C C19 0.24862(6) 0.2941(3) 0.09738(7) 0.0278(4) Uani d 1
H H19 0.274601 0.340546 0.131781 0.033 Uiso calc 1
C C20 0.24019(5) -0.0227(3) 0.14930(7) 0.0279(4) Uani d 1
N N6 0.17928(6) 0.4903(3) -0.04867(6) 0.0377(4) Uani d 1
O O5 0.24220(5) 0.0883(2) 0.18852(5) 0.0463(4) Uani d 1
O O6 0.24993(4) -0.22222(19) 0.15110(5) 0.0353(3) Uani d 1
O O7 0.20330(6) 0.6416(3) -0.04802(6) 0.0652(5) Uani d 1
O O8 0.14019(5) 0.4528(3) -0.08803(5) 0.0594(4) Uani d 1
Cl Cl2 0.15515(2) -0.19840(7) 0.03935(2) 0.03327(12) Uani d 1
N N1A 0.21195(6) 0.5093(3) 0.19658(7) 0.0301(3) Uani d 1
H H1A 0.1800(8) 0.543(3) 0.1788(8) 0.046(6) Uiso d 1
H H2A 0.2175(7) 0.365(4) 0.1897(8) 0.045(6) Uiso d 1
H H4A 0.2269(7) 0.617(4) 0.1824(8) 0.056(6) Uiso d 1
H H3A 0.2251(7) 0.522(3) 0.2341(9) 0.046(6) Uiso d 1

loop_
_atom_site_aniso_label
_atom_site_aniso_U_11
_atom_site_aniso_U_22
_atom_site_aniso_U_33
_atom_site_aniso_U_12
_atom_site_aniso_U_13
_atom_site_aniso_U_23
C1 0.0376(10) 0.0339(10) 0.0426(11) 0.0118(9) 0.0088(9) -0.0071(9)
C2 0.0293(9) 0.0417(11) 0.0359(10) -0.0049(8) 0.0125(8) -0.0159(8)
C3 0.0407(10) 0.0352(10) 0.0257(8) 0.0047(8) 0.0207(8) 0.0023(7)
C4 0.0335(9) 0.0428(11) 0.0288(9) 0.0015(8) 0.0183(8) -0.0080(8)
C5 0.0782(16) 0.0458(13) 0.0310(10) -0.0021(12) 0.0235(11) 0.0110(9)
C6 0.0423(11) 0.0425(11) 0.0428(11) -0.0186(9) 0.0237(9) -0.0145(9)
N1 0.0286(7) 0.0305(8) 0.0267(7) -0.0013(6) 0.0117(6) -0.0103(6)
N2 0.0404(9) 0.0420(10) 0.0291(8) 0.0126(8) 0.0040(7) -0.0011(7)
N3 0.0364(8) 0.0255(7) 0.0299(7) -0.0010(6) 0.0198(7) -0.0040(6)
N4 0.0465(9) 0.0495(10) 0.0296(8) -0.0157(8) 0.0237(8) -0.0066(7)
C7 0.0206(7) 0.0273(9) 0.0279(8) -0.0059(7) 0.0153(7) -0.0069(7)
C8 0.0239(8) 0.0257(8) 0.0243(8) -0.0042(7) 0.0135(7) -0.0017(7)
C9 0.0245(8) 0.0282(9) 0.0266(8) -0.0042(7) 0.0155(7) -0.0075(7)
C10 0.0206(8) 0.0387(10) 0.0217(8) -0.0050(7) 0.0106(7) -0.0063(7)
C11 0.0234(8) 0.0356(10) 0.0270(8) -0.0008(7) 0.0092(7) 0.0013(7)
C12 0.0228(8) 0.0278(9) 0.0334(9) -0.0001(7) 0.0139(7) -0.0046(7)
C13 0.0302(9) 0.0237(9) 0.0310(9) -0.0076(7) 0.0201(8) -0.0086(7)
N5 0.0237(7) 0.0551(10) 0.0224(7) -0.0012(7) 0.0105(6) -0.0038(7)
O1 0.0282(6) 0.0513(8) 0.0410(7) -0.0063(6) 0.0198(6) -0.0237(6)
O2 0.0354(7) 0.0425(7) 0.0260(6) 0.0049(6) 0.0129(6) -0.0074(5)
O3 0.0473(8) 0.0709(10) 0.0260(7) 0.0071(7) 0.0166(6) 0.0067(7)
O4 0.0400(8) 0.0593(9) 0.0312(7) 0.0072(7) 0.0170(6) -0.0145(6)
Cl1 0.0519(3) 0.0274(2) 0.0269(2) 0.0028(2) 0.0213(2) 0.00014(17)
C14 0.0230(8) 0.0225(8) 0.0256(8) 0.0026(7) 0.0117(7) -0.0020(7)
C15 0.0234(8) 0.0197(8) 0.0294(8) -0.0030(6) 0.0157(7) -0.0046(7)
C16 0.0247(8) 0.0294(9) 0.0229(8) -0.0031(7) 0.0119(7) -0.0062(7)
C17 0.0310(9) 0.0280(9) 0.0232(8) -0.0024(7) 0.0153(7) -0.0009(7)
C18 0.0317(9) 0.0272(9) 0.0319(9) -0.0083(7) 0.0179(8) -0.0023(7)
C19 0.0230(8) 0.0277(9) 0.0254(8) -0.0040(7) 0.0071(7) -0.0035(7)
C20 0.0233(8) 0.0273(9) 0.0280(9) 0.0004(7) 0.0096(7) 0.0024(7)
N6 0.0480(10) 0.0392(9) 0.0260(8) -0.0087(8) 0.0191(7) -0.0007(7)
O5 0.0737(10) 0.0317(7) 0.0230(6) 0.0127(7) 0.0174(7) 0.0018(6)
O6 0.0391(7) 0.0249(6) 0.0444(7) 0.0065(5) 0.0233(6) 0.0058(6)
O7 0.0738(11) 0.0669(10) 0.0432(8) -0.0364(9) 0.0217(8) 0.0112(8)
O8 0.0607(10) 0.0618(10) 0.0288(7) -0.0197(8) 0.0039(7) 0.0090(7)
Cl2 0.0287(2) 0.0269(2) 0.0405(2) -0.00875(17) 0.01514(19) -0.00310(18)
N1A 0.0353(9) 0.0268(8) 0.0231(8) -0.0002(7) 0.0114(7) -0.0008(7)

loop_
_atom_type_symbol
_atom_type_description
_atom_type_scat_dispersion_real
_atom_type_scat_dispersion_imag
_atom_type_scat_source
C C 0.0033 0.0016 'International Tables Vol C Tables 4.2.6.8 and 6.1.1.4'
H H 0 0 'International Tables Vol C Tables 4.2.6.8 and 6.1.1.4'
N N 0.0061 0.0033 'International Tables Vol C Tables 4.2.6.8 and 6.1.1.4'
O O 0.0106 0.006 'International Tables Vol C Tables 4.2.6.8 and 6.1.1.4'
Cl Cl 0.1484 0.1585 'International Tables Vol C Tables 4.2.6.8 and 6.1.1.4'

loop_
_exptl_crystal_face_index_h
_exptl_crystal_face_index_k
_exptl_crystal_face_index_l
_exptl_crystal_face_perp_dist
-2 1 -2 0.108
2 -1 2 0.14
1 0 0 0.093
-1 0 0 0.093
1 0 -2 0.024
-1 0 2 0.021
-2 -1 2 0.149
2 1 0 0.14

loop_
_geom_angle_atom_site_label_1
_geom_angle_atom_site_label_2
_geom_angle_atom_site_label_3
_geom_angle
N2 C1 N1 109.47(14)
N2 C1 H1B 109.8
N1 C1 H1B 109.8
N2 C1 H1C 109.8
N1 C1 H1C 109.8
H1B C1 H1C 108.2
N3 C2 N2 111.53(14)
N3 C2 H2B 109.3
N2 C2 H2B 109.3
N3 C2 H2C 109.3
N2 C2 H2C 109.3
H2B C2 H2C 108
N3 C3 N1 110.42(14)
N3 C3 H3B 109.6
N1 C3 H3B 109.6
N3 C3 H3C 109.6
N1 C3 H3C 109.6
H3B C3 H3C 108.1
N3 C4 N4 112.46(14)
N3 C4 H4B 109.1
N4 C4 H4B 109.1
N3 C4 H4C 109.1
N4 C4 H4C 109.1
H4B C4 H4C 107.8
N4 C5 N2 112.37(15)
N4 C5 H5A 109.1
N2 C5 H5A 109.1
N4 C5 H5B 109.1
N2 C5 H5B 109.1
H5A C5 H5B 107.9
N4 C6 N1 110.20(14)
N4 C6 H6A 109.6
N1 C6 H6A 109.6
N4 C6 H6B 109.6
N1 C6 H6B 109.6
H6A C6 H6B 108.1
C3 N1 C1 108.86(14)
C3 N1 C6 108.38(14)
C1 N1 C6 108.37(15)
C3 N1 H1 111.0(13)
C1 N1 H1 112.1(13)
C6 N1 H1 108.0(13)
C1 N2 C5 109.25(17)
C1 N2 C2 108.94(16)
C5 N2 C2 108.27(16)
C3 N3 C4 108.97(14)
C3 N3 C2 108.73(14)
C4 N3 C2 108.61(14)
C6 N4 C4 108.95(14)
C6 N4 C5 108.66(16)
C4 N4 C5 107.91(15)
C12 C7 C8 117.56(15)
C12 C7 C13 118.28(14)
C8 C7 C13 124.12(15)
C9 C8 C7 121.47(15)
C9 C8 Cl1 115.88(13)
C7 C8 Cl1 122.62(12)
C10 C9 C8 118.11(15)
C10 C9 H9 120.9
C8 C9 H9 120.9
C9 C10 C11 122.78(15)
C9 C10 N5 117.32(15)
C11 C10 N5 119.90(15)
C12 C11 C10 117.57(16)
C12 C11 H11 121.2
C10 C11 H11 121.2
C11 C12 C7 122.45(16)
C11 C12 H12 118.8
C7 C12 H12 118.8
O2 C13 O1 125.97(15)
O2 C13 C7 118.86(15)
O1 C13 C7 115.12(15)
O4 N5 O3 123.84(15)
O4 N5 C10 118.31(15)
O3 N5 C10 117.85(16)
C19 C14 C15 118.09(15)
C19 C14 C20 119.18(14)
C15 C14 C20 122.72(14)
C16 C15 C14 121.59(15)
C16 C15 Cl2 117.30(12)
C14 C15 Cl2 121.01(13)
C15 C16 C17 117.97(15)
C15 C16 H16 121
C17 C16 H16 121
C18 C17 C16 122.72(15)
C18 C17 N6 119.13(15)
C16 C17 N6 118.04(14)
C17 C18 C19 117.93(15)
C17 C18 H18 121
C19 C18 H18 121
C18 C19 C14 121.64(15)
C18 C19 H19 119.2
C14 C19 H19 119.2
O6 C20 O5 125.82(16)
O6 C20 C14 118.14(15)
O5 C20 C14 116.04(14)
O7 N6 O8 123.31(16)
O7 N6 C17 118.61(15)
O8 N6 C17 118.03(15)
H1A N1A H2A 112.6(17)
H1A N1A H4A 108.4(17)
H2A N1A H4A 108.8(17)
H1A N1A H3A 109.6(17)
H2A N1A H3A 106.8(17)
H4A N1A H3A 110.7(17)

loop_
_geom_bond_atom_site_label_1
_geom_bond_atom_site_label_2
_geom_bond_distance
C1 N2 1.452(2)
C1 N1 1.507(2)
C1 H1B 0.99
C1 H1C 0.99
C2 N3 1.467(2)
C2 N2 1.468(2)
C2 H2B 0.99
C2 H2C 0.99
C3 N3 1.441(2)
C3 N1 1.498(2)
C3 H3B 0.99
C3 H3C 0.99
C4 N3 1.458(2)
C4 N4 1.460(2)
C4 H4B 0.99
C4 H4C 0.99
C5 N4 1.461(3)
C5 N2 1.465(3)
C5 H5A 0.99
C5 H5B 0.99
C6 N4 1.448(2)
C6 N1 1.510(2)
C6 H6A 0.99
C6 H6B 0.99
N1 H1 0.94(2)
C7 C12 1.391(2)
C7 C8 1.394(2)
C7 C13 1.527(2)
C8 C9 1.390(2)
C8 Cl1 1.7357(16)
C9 C10 1.374(2)
C9 H9 0.95
C10 C11 1.380(2)
C10 N5 1.473(2)
C11 C12 1.380(2)
C11 H11 0.95
C12 H12 0.95
C13 O2 1.237(2)
C13 O1 1.254(2)
N5 O4 1.222(2)
N5 O3 1.2243(19)
C14 C19 1.391(2)
C14 C15 1.398(2)
C14 C20 1.510(2)
C15 C16 1.375(2)
C15 Cl2 1.7349(16)
C16 C17 1.384(2)
C16 H16 0.95
C17 C18 1.379(2)
C17 N6 1.467(2)
C18 C19 1.382(2)
C18 H18 0.95
C19 H19 0.95
C20 O6 1.2399(19)
C20 O5 1.258(2)
N6 O7 1.2113(19)
N6 O8 1.2247(19)
N1A H1A 0.94(2)
N1A H2A 0.93(2)
N1A H4A 1.02(2)
N1A H3A 0.91(2)

loop_
_geom_hbond_atom_site_label_D
_geom_hbond_atom_site_label_H
_geom_hbond_atom_site_label_A
_geom_hbond_site_symmetry_A
_geom_hbond_distance_DH
_geom_hbond_distance_HA
_geom_hbond_distance_DA
_geom_hbond_angle_DHA
_geom_hbond_publ_flag
N1 H1 O1 . 0.94(2) 1.71(2) 2.6564(18) 177(2) yes
N1A H1A O2 . 0.94(2) 1.89(2) 2.817(2) 168(2) yes
N1A H2A O5 . 0.93(2) 1.87(2) 2.784(2) 167(2) yes
N1A H3A O5 4 0.91(2) 1.90(2) 2.803(2) 171(2) yes
N1A H4A O6 1_565 1.02(2) 1.73(2) 2.747(2) 173(2) yes

loop_
_geom_torsion_atom_site_label_1
_geom_torsion_atom_site_label_2
_geom_torsion_atom_site_label_3
_geom_torsion_atom_site_label_4
_geom_torsion
N3 C3 N1 C1 -58.93(19)
N3 C3 N1 C6 58.74(18)
N2 C1 N1 C3 58.6(2)
N2 C1 N1 C6 -59.1(2)
N4 C6 N1 C3 -58.4(2)
N4 C6 N1 C1 59.64(19)
N1 C1 N2 C5 58.9(2)
N1 C1 N2 C2 -59.2(2)
N4 C5 N2 C1 -60.0(2)
N4 C5 N2 C2 58.6(2)
N3 C2 N2 C1 60.8(2)
N3 C2 N2 C5 -57.87(19)
N1 C3 N3 C4 -59.01(18)
N1 C3 N3 C2 59.21(19)
N4 C4 N3 C3 59.83(18)
N4 C4 N3 C2 -58.46(18)
N2 C2 N3 C3 -60.51(19)
N2 C2 N3 C4 57.93(19)
N1 C6 N4 C4 58.2(2)
N1 C6 N4 C5 -59.1(2)
N3 C4 N4 C6 -59.57(19)
N3 C4 N4 C5 58.23(19)
N2 C5 N4 C6 59.7(2)
N2 C5 N4 C4 -58.3(2)
C12 C7 C8 C9 -0.1(2)
C13 C7 C8 C9 -177.82(15)
C12 C7 C8 Cl1 -178.35(12)
C13 C7 C8 Cl1 3.9(2)
C7 C8 C9 C10 2.0(2)
Cl1 C8 C9 C10 -179.62(12)
C8 C9 C10 C11 -1.9(2)
C8 C9 C10 N5 178.06(14)
C9 C10 C11 C12 -0.1(2)
N5 C10 C11 C12 179.91(15)
C10 C11 C12 C7 2.2(2)
C8 C7 C12 C11 -2.1(2)
C13 C7 C12 C11 175.80(15)
C12 C7 C13 O2 -136.62(16)
C8 C7 C13 O2 41.1(2)
C12 C7 C13 O1 41.0(2)
C8 C7 C13 O1 -141.29(16)
C9 C10 N5 O4 6.9(2)
C11 C10 N5 O4 -173.10(15)
C9 C10 N5 O3 -172.66(15)
C11 C10 N5 O3 7.3(2)
C19 C14 C15 C16 -2.5(2)
C20 C14 C15 C16 176.37(15)
C19 C14 C15 Cl2 -178.82(12)
C20 C14 C15 Cl2 0.0(2)
C14 C15 C16 C17 1.8(2)
Cl2 C15 C16 C17 178.27(12)
C15 C16 C17 C18 0.6(3)
C15 C16 C17 N6 -175.74(15)
C16 C17 C18 C19 -2.1(3)
N6 C17 C18 C19 174.17(16)
C17 C18 C19 C14 1.4(3)
C15 C14 C19 C18 0.8(2)
C20 C14 C19 C18 -178.03(16)
C19 C14 C20 O6 -124.75(17)
C15 C14 C20 O6 56.4(2)
C19 C14 C20 O5 54.6(2)
C15 C14 C20 O5 -124.17(18)
C18 C17 N6 O7 12.8(3)
C16 C17 N6 O7 -170.81(17)
C18 C17 N6 O8 -164.69(17)
C16 C17 N6 O8 11.7(2)
